data_2022712
loop_
_publ_author_name
'Clapham, Margaret L.'
'Douglas, Christopher J.'

_publ_section_title
;
 Two new cases of polymorphism in diagonally substituted rubrene
 derivatives.
;
_journal_coeditor_code JY2028
_journal_issue 'Pt 4'
_journal_name_full 'Acta crystallographica. Section E, Crystallographic communications'
_journal_page_first 406
_journal_page_last 409
_journal_paper_doi 10.1107/S2056989023002736
_journal_volume 79
_journal_year 2023
_chemical_formula_iupac 'C50 H44'
_chemical_formula_moiety 'C50 H44'
_chemical_formula_structural 'C50 H44'
_chemical_formula_sum 'C50 H44'
_chemical_formula_weight 644.85
_chemical_name_systematic
;
5,11-Bis(4-<i>tert</i>-butylphenyl)-6,12-diphenylnaphthacene
;
_space_group_IT_number 14
_space_group_name_Hall '-P 2ybc'
_space_group_name_H-M_alt 'P 1 21/c 1'
_symmetry_cell_setting monoclinic
_symmetry_space_group_name_Hall '-P 2ybc'
_symmetry_space_group_name_H-M 'P 1 21/c 1'
_atom_sites_solution_hydrogens mixed
_atom_sites_solution_primary direct
_atom_sites_solution_secondary difmap
_audit_creation_method SHELXL-97
_cell_angle_alpha 90.00
_cell_angle_beta 95.928(4)
_cell_angle_gamma 90.00
_cell_formula_units_Z 4
_cell_length_a 23.527(3)
_cell_length_b 9.0277(10)
_cell_length_c 17.764(2)
_cell_measurement_reflns_used 3136
_cell_measurement_temperature 292.0(10)
_cell_measurement_theta_max 25.04
_cell_measurement_theta_min 3.00
_cell_volume 3752.8(8)
_computing_cell_refinement
;
SAINT (Bruker, 2000)
;
_computing_data_collection
;
SMART (Bruker, 2000)
;
_computing_data_reduction
;
SAINT (Bruker, 2000)
;
_computing_molecular_graphics
;
ORTEP-3 for Windows (Farrugia, 2012)
;
_computing_publication_material
;
WinGX (Farrugia, 2012)
;
_computing_structure_refinement
;
SHELXL97 (Sheldrick, 2008)
;
_computing_structure_solution
;
SHELXS97 (Sheldrick, 2008)
;
_diffrn_ambient_temperature 292.0(10)
_diffrn_measured_fraction_theta_full 0.997
_diffrn_measured_fraction_theta_max 0.997
_diffrn_measurement_device_type 'Brucker SMART CCD'
_diffrn_measurement_method '\f and \w'
_diffrn_radiation_monochromator graphite
_diffrn_radiation_source 'fine-focus sealed tube'
_diffrn_radiation_type MoK\a
_diffrn_radiation_wavelength 0.71073
_diffrn_reflns_av_R_equivalents 0.0999
_diffrn_reflns_av_sigmaI/netI 0.0914
_diffrn_reflns_limit_h_max 27
_diffrn_reflns_limit_h_min -27
_diffrn_reflns_limit_k_max 10
_diffrn_reflns_limit_k_min -10
_diffrn_reflns_limit_l_max 21
_diffrn_reflns_limit_l_min -21
_diffrn_reflns_number 31129
_diffrn_reflns_theta_full 25.04
_diffrn_reflns_theta_max 25.04
_diffrn_reflns_theta_min 0.87
_diffrn_standards_decay_% 0
_diffrn_standards_interval_count 0
_diffrn_standards_interval_time 0
_diffrn_standards_number 0
_exptl_absorpt_coefficient_mu 0.064
_exptl_absorpt_correction_T_max 0.997
_exptl_absorpt_correction_T_min 0.990
_exptl_absorpt_correction_type multi-scan
_exptl_absorpt_process_details
;
(SADABS; Krause <i>et al.</i>,  2015)
;
_exptl_crystal_colour 'translucent orange'
_exptl_crystal_density_diffrn 1.141
_exptl_crystal_density_method 'not measured'
_exptl_crystal_description plate
_exptl_crystal_F_000 1376
_exptl_crystal_size_max 0.36
_exptl_crystal_size_mid 0.16
_exptl_crystal_size_min 0.04
_refine_diff_density_max 0.286
_refine_diff_density_min -0.210
_refine_ls_extinction_coef 0.0020(3)
_refine_ls_extinction_expression Fc^*^=kFc[1+0.001xFc^2^\l^3^/sin(2\q)]^-1/4^
_refine_ls_extinction_method SHELXL97
_refine_ls_goodness_of_fit_ref 1.107
_refine_ls_hydrogen_treatment mixed
_refine_ls_matrix_type full
_refine_ls_number_parameters 536
_refine_ls_number_reflns 6626
_refine_ls_number_restraints 0
_refine_ls_restrained_S_all 1.107
_refine_ls_R_factor_all 0.1913
_refine_ls_R_factor_gt 0.0977
_refine_ls_shift/su_max 0.004
_refine_ls_shift/su_mean 0.000
_refine_ls_structure_factor_coef Fsqd
_refine_ls_weighting_details 'calc w=1/[\s^2^(Fo^2^)+(0.0241P)^2^+4.9951P] where P=(Fo^2^+2Fc^2^)/3'
_refine_ls_weighting_scheme calc
_refine_ls_wR_factor_gt 0.1393
_refine_ls_wR_factor_ref 0.1690
_reflns_number_gt 3478
_reflns_number_total 6626
_reflns_threshold_expression >2sigma(I)
_cod_data_source_file jy2028sup1.cif
_cod_data_source_block PIFHOC
_cod_depositor_comments
;
The following automatic conversions were performed:

data item '_atom_sites_solution_hydrogens' value 'difmap and geom'
was changed to 'mixed'.

Automatic conversion script
Id: cif_fix_values 7556 2019-12-06 15:28:31Z antanas 

 Adding full bibliography for 2022709--2022712.cif.
;
_cod_original_sg_symbol_H-M 'P 21/c'
_cod_database_code 2022712

loop_
_symmetry_equiv_pos_as_xyz
'x, y, z'
'-x, y+1/2, -z+1/2'
'-x, -y, -z'
'x, -y-1/2, z-1/2'

loop_
_atom_site_type_symbol
_atom_site_label
_atom_site_fract_x
_atom_site_fract_y
_atom_site_fract_z
_atom_site_U_iso_or_equiv
_atom_site_adp_type
_atom_site_calc_flag
_atom_site_refinement_flags
_atom_site_occupancy
_atom_site_symmetry_multiplicity
_atom_site_disorder_assembly
_atom_site_disorder_group
C C1 0.4082(2) 0.7231(5) 0.3755(3) 0.0571(13) Uani d . 1 1 . .
C C2 0.43973(19) 0.6785(5) 0.4434(3) 0.0544(13) Uani d . 1 1 . .
C C3 0.35092(18) 0.7072(5) 0.3654(2) 0.0444(11) Uani d . 1 1 . .
C C4 0.41355(18) 0.6099(5) 0.4982(3) 0.0481(12) Uani d . 1 1 . .
C C5 0.32005(16) 0.6423(4) 0.4231(2) 0.0388(10) Uani d . 1 1 . .
C C6 0.35296(15) 0.5814(4) 0.4884(2) 0.0352(10) Uani d . 1 1 . .
C C7 0.26002(16) 0.6412(4) 0.4184(2) 0.0378(10) Uani d . 1 1 . .
C C8 0.32605(15) 0.4935(4) 0.5393(2) 0.0356(10) Uani d . 1 1 . .
C C9 0.23227(15) 0.5692(4) 0.4762(2) 0.0350(10) Uani d . 1 1 . .
C C10 0.26556(15) 0.4713(4) 0.5276(2) 0.0357(10) Uani d . 1 1 . .
C C11 0.17319(15) 0.5862(4) 0.4856(2) 0.0353(10) Uani d . 1 1 . .
C C12 0.23732(16) 0.3584(4) 0.5653(2) 0.0370(10) Uani d . 1 1 . .
C C13 0.14684(15) 0.4909(4) 0.5329(2) 0.0360(10) Uani d . 1 1 . .
C C14 0.17806(16) 0.3674(4) 0.5681(2) 0.0387(10) Uani d . 1 1 . .
C C15 0.08776(17) 0.5078(5) 0.5463(2) 0.0464(11) Uani d . 1 1 . .
C C16 0.14702(19) 0.2603(5) 0.6065(3) 0.0512(12) Uani d . 1 1 . .
C C17 0.0615(2) 0.4075(6) 0.5867(3) 0.0550(13) Uani d . 1 1 . .
C C18 0.0911(2) 0.2800(6) 0.6153(3) 0.0604(14) Uani d . 1 1 . .
C C20 0.22674(17) 0.6982(5) 0.3482(2) 0.0483(11) Uani d . 1 1 . .
C C21 0.2261(2) 0.8465(6) 0.3280(3) 0.0723(16) Uani d . 1 1 . .
C C22 0.1970(3) 0.8925(10) 0.2595(5) 0.106(3) Uani d . 1 1 . .
C C23 0.1690(3) 0.7895(13) 0.2123(4) 0.120(4) Uani d . 1 1 . .
C C24 0.1700(3) 0.6451(11) 0.2308(3) 0.105(3) Uani d . 1 1 . .
C C25 0.1988(2) 0.5961(7) 0.2987(3) 0.0669(15) Uani d . 1 1 . .
C C30 0.35873(15) 0.4391(4) 0.6107(2) 0.0375(10) Uani d . 1 1 . .
C C31 0.40131(16) 0.3323(5) 0.6126(2) 0.0444(11) Uani d . 1 1 . .
C C32 0.42905(18) 0.2851(5) 0.6807(3) 0.0487(12) Uani d . 1 1 . .
C C33 0.41595(18) 0.3416(5) 0.7495(2) 0.0488(11) Uani d . 1 1 . .
C C34 0.3746(2) 0.4500(5) 0.7468(2) 0.0519(12) Uani d . 1 1 . .
C C35 0.34595(19) 0.4986(5) 0.6788(2) 0.0486(12) Uani d . 1 1 . .
C C36 0.4456(2) 0.2853(6) 0.8254(3) 0.0669(14) Uani d . 1 1 . .
C C37 0.4903(4) 0.3883(8) 0.8554(4) 0.202(5) Uani d . 1 1 . .
H H37A 0.5054 0.3571 0.9052 0.303 Uiso calc R 1 1 . .
H H37B 0.4745 0.4860 0.8580 0.303 Uiso calc R 1 1 . .
H H37C 0.5204 0.3893 0.8228 0.303 Uiso calc R 1 1 . .
C C38 0.4708(3) 0.1331(7) 0.8175(3) 0.146(3) Uani d . 1 1 . .
H H38A 0.5047 0.1407 0.7920 0.219 Uiso calc R 1 1 . .
H H38B 0.4435 0.0710 0.7886 0.219 Uiso calc R 1 1 . .
H H38C 0.4802 0.0908 0.8667 0.219 Uiso calc R 1 1 . .
C C39 0.4024(4) 0.2652(12) 0.8809(4) 0.218(6) Uani d . 1 1 . .
H H39A 0.4184 0.2046 0.9222 0.327 Uiso calc R 1 1 . .
H H39B 0.3689 0.2180 0.8563 0.327 Uiso calc R 1 1 . .
H H39C 0.3922 0.3601 0.8999 0.327 Uiso calc R 1 1 . .
C C40 0.14101(16) 0.7183(4) 0.4525(2) 0.0371(10) Uani d . 1 1 . .
C C41 0.15368(19) 0.8579(5) 0.4817(2) 0.0491(12) Uani d . 1 1 . .
C C42 0.1243(2) 0.9821(5) 0.4531(3) 0.0579(13) Uani d . 1 1 . .
C C43 0.08086(18) 0.9718(5) 0.3945(2) 0.0446(11) Uani d . 1 1 . .
C C44 0.06779(18) 0.8326(5) 0.3667(2) 0.0490(12) Uani d . 1 1 . .
C C45 0.09662(17) 0.7067(5) 0.3952(2) 0.0437(11) Uani d . 1 1 . .
C C46 0.0491(2) 1.1098(5) 0.3632(3) 0.0653(14) Uani d . 1 1 . .
C C47 0.0073(3) 1.1571(8) 0.4184(4) 0.166(4) Uani d . 1 1 . .
H H47A 0.0282 1.1912 0.4645 0.249 Uiso calc R 1 1 . .
H H47B -0.0161 1.0743 0.4292 0.249 Uiso calc R 1 1 . .
H H47C -0.0164 1.2357 0.3965 0.249 Uiso calc R 1 1 . .
C C48 0.0899(3) 1.2343(6) 0.3525(4) 0.147(3) Uani d . 1 1 . .
H H48A 0.1074 1.2666 0.4009 0.220 Uiso calc R 1 1 . .
H H48B 0.0695 1.3154 0.3273 0.220 Uiso calc R 1 1 . .
H H48C 0.1190 1.2005 0.3223 0.220 Uiso calc R 1 1 . .
C C49 0.0140(3) 1.0800(6) 0.2874(3) 0.110(2) Uani d . 1 1 . .
H H49A -0.0043 1.1698 0.2690 0.165 Uiso calc R 1 1 . .
H H49B -0.0145 1.0063 0.2941 0.165 Uiso calc R 1 1 . .
H H49C 0.0388 1.0450 0.2515 0.165 Uiso calc R 1 1 . .
C C50 0.26843(17) 0.2211(5) 0.5919(3) 0.0473(11) Uani d . 1 1 . .
C C51 0.2768(2) 0.1763(6) 0.6668(3) 0.0656(15) Uani d . 1 1 . .
C C52 0.3053(2) 0.0437(8) 0.6856(4) 0.089(2) Uani d . 1 1 . .
C C53 0.3249(3) -0.0439(7) 0.6305(6) 0.103(3) Uani d . 1 1 . .
C C54 0.3169(3) -0.0008(7) 0.5560(5) 0.092(2) Uani d . 1 1 . .
C C55 0.2890(2) 0.1303(5) 0.5368(3) 0.0639(14) Uani d . 1 1 . .
H H1 0.4291(19) 0.759(5) 0.335(2) 0.077 Uiso d . 1 1 . .
H H2 0.4827(19) 0.693(5) 0.454(2) 0.077 Uiso d . 1 1 . .
H H3 0.3284(18) 0.744(5) 0.317(2) 0.077 Uiso d . 1 1 . .
H H4 0.4347(18) 0.574(5) 0.547(2) 0.077 Uiso d . 1 1 . .
H H15 0.0685(18) 0.600(5) 0.524(2) 0.077 Uiso d . 1 1 . .
H H16 0.1680(18) 0.174(5) 0.630(2) 0.077 Uiso d . 1 1 . .
H H17 0.0193(19) 0.428(5) 0.596(2) 0.077 Uiso d . 1 1 . .
H H18 0.0713(19) 0.218(5) 0.644(2) 0.077 Uiso d . 1 1 . .
H H21 0.245(2) 0.918(6) 0.366(3) 0.096 Uiso d . 1 1 . .
H H22 0.197(2) 0.993(6) 0.249(3) 0.096 Uiso d . 1 1 . .
H H23 0.148(2) 0.818(6) 0.163(3) 0.096 Uiso d . 1 1 . .
H H24 0.152(2) 0.564(6) 0.199(3) 0.096 Uiso d . 1 1 . .
H H25 0.201(2) 0.488(6) 0.316(3) 0.096 Uiso d . 1 1 . .
H H31 0.4121(18) 0.287(5) 0.565(2) 0.077 Uiso d . 1 1 . .
H H32 0.4602(19) 0.215(5) 0.678(2) 0.077 Uiso d . 1 1 . .
H H34 0.3639(18) 0.496(5) 0.793(2) 0.077 Uiso d . 1 1 . .
H H35 0.3160(18) 0.572(5) 0.681(2) 0.077 Uiso d . 1 1 . .
H H41 0.1844(18) 0.866(5) 0.523(2) 0.077 Uiso d . 1 1 . .
H H42 0.1385(18) 1.075(5) 0.476(2) 0.077 Uiso d . 1 1 . .
H H44 0.0400(18) 0.817(5) 0.325(2) 0.077 Uiso d . 1 1 . .
H H45 0.0856(18) 0.607(5) 0.373(2) 0.077 Uiso d . 1 1 . .
H H51 0.263(2) 0.241(6) 0.706(3) 0.096 Uiso d . 1 1 . .
H H52 0.310(2) 0.018(6) 0.736(3) 0.096 Uiso d . 1 1 . .
H H53 0.346(2) -0.140(6) 0.646(3) 0.096 Uiso d . 1 1 . .
H H54 0.329(2) -0.069(6) 0.514(3) 0.096 Uiso d . 1 1 . .
H H55 0.281(2) 0.163(5) 0.480(3) 0.096 Uiso d . 1 1 . .

loop_
_atom_site_aniso_label
_atom_site_aniso_U_11
_atom_site_aniso_U_22
_atom_site_aniso_U_33
_atom_site_aniso_U_12
_atom_site_aniso_U_13
_atom_site_aniso_U_23
C1 0.047(3) 0.065(3) 0.061(3) -0.008(3) 0.018(2) 0.010(3)
C2 0.034(3) 0.070(3) 0.058(3) -0.011(3) 0.000(2) 0.009(3)
C3 0.043(3) 0.045(3) 0.046(3) -0.002(2) 0.009(2) 0.008(2)
C4 0.039(3) 0.056(3) 0.048(3) -0.004(2) -0.003(2) 0.004(2)
C5 0.039(2) 0.034(2) 0.043(2) -0.002(2) 0.0004(19) 0.0016(19)
C6 0.028(2) 0.035(2) 0.042(2) -0.0030(19) 0.0011(18) 0.0019(19)
C7 0.038(2) 0.038(2) 0.037(2) 0.003(2) -0.0016(18) 0.0045(19)
C8 0.033(2) 0.034(2) 0.039(2) 0.0025(19) 0.0022(18) -0.0026(19)
C9 0.032(2) 0.036(2) 0.036(2) 0.0012(19) -0.0014(18) 0.0010(19)
C10 0.031(2) 0.040(2) 0.036(2) 0.0034(19) 0.0023(17) 0.0007(19)
C11 0.031(2) 0.038(2) 0.035(2) 0.0015(19) -0.0029(18) 0.0006(19)
C12 0.035(2) 0.040(3) 0.037(2) 0.004(2) 0.0057(18) 0.0036(19)
C13 0.030(2) 0.045(3) 0.032(2) -0.001(2) 0.0005(17) -0.005(2)
C14 0.039(2) 0.039(3) 0.039(2) -0.004(2) 0.0082(19) 0.002(2)
C15 0.038(3) 0.057(3) 0.045(3) -0.001(2) 0.006(2) -0.001(2)
C16 0.043(3) 0.056(3) 0.055(3) -0.005(2) 0.004(2) 0.008(2)
C17 0.039(3) 0.068(3) 0.059(3) 0.000(3) 0.013(2) 0.004(3)
C18 0.049(3) 0.072(4) 0.063(3) -0.011(3) 0.019(2) 0.011(3)
C20 0.041(3) 0.065(3) 0.041(3) 0.010(2) 0.010(2) 0.012(2)
C21 0.059(3) 0.081(4) 0.078(4) 0.012(3) 0.010(3) 0.041(3)
C22 0.079(5) 0.127(7) 0.115(6) 0.033(5) 0.028(4) 0.076(6)
C23 0.094(6) 0.208(11) 0.059(5) 0.061(7) 0.009(4) 0.045(6)
C24 0.088(5) 0.168(8) 0.053(4) 0.050(5) -0.019(3) -0.023(4)
C25 0.056(3) 0.097(4) 0.046(3) 0.023(3) -0.003(2) -0.010(3)
C30 0.027(2) 0.043(3) 0.043(3) -0.001(2) 0.0014(18) 0.004(2)
C31 0.031(2) 0.059(3) 0.043(3) 0.009(2) 0.002(2) 0.004(2)
C32 0.037(3) 0.056(3) 0.053(3) 0.010(2) 0.004(2) 0.011(2)
C33 0.051(3) 0.048(3) 0.047(3) 0.001(2) 0.000(2) 0.013(2)
C34 0.065(3) 0.050(3) 0.040(3) 0.008(3) 0.006(2) -0.002(2)
C35 0.053(3) 0.046(3) 0.046(3) 0.010(2) 0.002(2) 0.001(2)
C36 0.085(4) 0.061(3) 0.051(3) 0.013(3) -0.010(3) 0.016(3)
C37 0.268(10) 0.137(7) 0.160(7) -0.100(7) -0.174(8) 0.081(6)
C38 0.226(9) 0.095(5) 0.100(5) 0.050(6) -0.066(5) 0.025(4)
C39 0.200(9) 0.369(15) 0.095(6) 0.109(10) 0.062(6) 0.141(8)
C40 0.032(2) 0.042(3) 0.037(2) 0.003(2) 0.0034(18) -0.005(2)
C41 0.051(3) 0.050(3) 0.043(3) 0.005(2) -0.012(2) -0.005(2)
C42 0.077(3) 0.038(3) 0.055(3) 0.002(3) -0.015(3) -0.010(2)
C43 0.050(3) 0.044(3) 0.040(2) 0.013(2) 0.003(2) 0.001(2)
C44 0.043(3) 0.050(3) 0.051(3) 0.005(2) -0.009(2) -0.004(2)
C45 0.037(2) 0.040(3) 0.053(3) 0.005(2) -0.003(2) -0.003(2)
C46 0.086(4) 0.047(3) 0.060(3) 0.024(3) -0.005(3) 0.005(2)
C47 0.227(9) 0.165(8) 0.112(6) 0.157(7) 0.044(6) 0.026(5)
C48 0.164(7) 0.055(4) 0.205(8) -0.021(5) -0.060(6) 0.053(5)
C49 0.152(6) 0.084(4) 0.085(4) 0.042(4) -0.029(4) 0.026(4)
C50 0.034(2) 0.041(3) 0.067(3) -0.002(2) 0.003(2) 0.011(2)
C51 0.047(3) 0.067(4) 0.082(4) 0.001(3) 0.005(3) 0.035(3)
C52 0.057(4) 0.088(5) 0.118(6) 0.002(3) -0.001(4) 0.062(5)
C53 0.075(5) 0.049(4) 0.184(9) 0.016(3) 0.005(5) 0.035(5)
C54 0.081(4) 0.046(4) 0.149(7) 0.012(3) 0.003(4) -0.014(4)
C55 0.056(3) 0.044(3) 0.091(4) 0.005(3) 0.003(3) -0.008(3)

loop_
_atom_type_symbol
_atom_type_description
_atom_type_scat_dispersion_real
_atom_type_scat_dispersion_imag
_atom_type_scat_source
C C 0.0033 0.0016 'International Tables Vol C Tables 4.2.6.8 and 6.1.1.4'
H H 0.0000 0.0000 'International Tables Vol C Tables 4.2.6.8 and 6.1.1.4'

loop_
_geom_angle_atom_site_label_1
_geom_angle_atom_site_label_2
_geom_angle_atom_site_label_3
_geom_angle_site_symmetry_1
_geom_angle_site_symmetry_3
_geom_angle
_geom_angle_publ_flag
C3 C1 C2 . . 121.0(4) no
C3 C1 H1 . . 121(3) no
C2 C1 H1 . . 118(3) no
C4 C2 C1 . . 120.5(4) no
C4 C2 H2 . . 117(2) no
C1 C2 H2 . . 123(2) no
C1 C3 C5 . . 121.3(4) no
C1 C3 H3 . . 120(2) no
C5 C3 H3 . . 118(2) no
C2 C4 C6 . . 120.8(4) no
C2 C4 H4 . . 123(2) no
C6 C4 H4 . . 116(2) no
C7 C5 C6 . . 119.9(4) no
C7 C5 C3 . . 122.6(4) no
C6 C5 C3 . . 117.5(4) no
C8 C6 C5 . . 119.7(3) no
C8 C6 C4 . . 122.0(4) no
C5 C6 C4 . . 118.2(4) no
C5 C7 C9 . . 119.5(3) no
C5 C7 C20 . . 118.8(4) no
C9 C7 C20 . . 121.2(3) no
C6 C8 C10 . . 119.6(3) no
C6 C8 C30 . . 120.4(3) no
C10 C8 C30 . . 119.5(3) no
C11 C9 C7 . . 124.0(3) no
C11 C9 C10 . . 117.7(3) no
C7 C9 C10 . . 118.4(3) no
C12 C10 C8 . . 122.6(3) no
C12 C10 C9 . . 119.2(3) no
C8 C10 C9 . . 118.2(3) no
C13 C11 C9 . . 120.3(3) no
C13 C11 C40 . . 119.3(3) no
C9 C11 C40 . . 119.9(3) no
C14 C12 C10 . . 119.3(3) no
C14 C12 C50 . . 119.6(4) no
C10 C12 C50 . . 120.5(3) no
C11 C13 C14 . . 120.1(3) no
C11 C13 C15 . . 122.1(4) no
C14 C13 C15 . . 117.8(4) no
C12 C14 C16 . . 122.5(4) no
C12 C14 C13 . . 119.6(4) no
C16 C14 C13 . . 117.9(4) no
C17 C15 C13 . . 121.4(4) no
C17 C15 H15 . . 123(3) no
C13 C15 H15 . . 115(3) no
C18 C16 C14 . . 121.2(4) no
C18 C16 H16 . . 120(3) no
C14 C16 H16 . . 119(3) no
C15 C17 C18 . . 120.2(4) no
C15 C17 H17 . . 118(2) no
C18 C17 H17 . . 122(2) no
C16 C18 C17 . . 121.0(5) no
C16 C18 H18 . . 123(3) no
C17 C18 H18 . . 116(3) no
C21 C20 C25 . . 119.0(5) no
C21 C20 C7 . . 122.6(4) no
C25 C20 C7 . . 118.2(4) no
C20 C21 C22 . . 120.2(6) no
C20 C21 H21 . . 117(3) no
C22 C21 H21 . . 123(3) no
C23 C22 C21 . . 119.4(7) no
C23 C22 H22 . . 123(4) no
C21 C22 H22 . . 118(4) no
C24 C23 C22 . . 120.8(7) no
C24 C23 H23 . . 118(3) no
C22 C23 H23 . . 122(3) no
C23 C24 C25 . . 120.9(7) no
C23 C24 H24 . . 126(3) no
C25 C24 H24 . . 113(3) no
C20 C25 C24 . . 119.5(6) no
C20 C25 H25 . . 116(3) no
C24 C25 H25 . . 124(3) no
C35 C30 C31 . . 118.0(4) no
C35 C30 C8 . . 118.3(3) no
C31 C30 C8 . . 123.6(4) no
C32 C31 C30 . . 120.7(4) no
C32 C31 H31 . . 118(3) no
C30 C31 H31 . . 121(3) no
C31 C32 C33 . . 122.0(4) no
C31 C32 H32 . . 117(3) no
C33 C32 H32 . . 121(3) no
C34 C33 C32 . . 116.9(4) no
C34 C33 C36 . . 121.2(4) no
C32 C33 C36 . . 121.9(4) no
C33 C34 C35 . . 122.0(4) no
C33 C34 H34 . . 121(3) no
C35 C34 H34 . . 117(3) no
C30 C35 C34 . . 120.5(4) no
C30 C35 H35 . . 121(3) no
C34 C35 H35 . . 118(3) no
C37 C36 C39 . . 110.3(7) no
C37 C36 C38 . . 109.7(6) no
C39 C36 C38 . . 104.5(6) no
C37 C36 C33 . . 110.7(4) no
C39 C36 C33 . . 109.9(5) no
C38 C36 C33 . . 111.5(4) no
C36 C37 H37A . . 109.5 no
C36 C37 H37B . . 109.5 no
H37A C37 H37B . . 109.5 no
C36 C37 H37C . . 109.5 no
H37A C37 H37C . . 109.5 no
H37B C37 H37C . . 109.5 no
C36 C38 H38A . . 109.5 no
C36 C38 H38B . . 109.5 no
H38A C38 H38B . . 109.5 no
C36 C38 H38C . . 109.5 no
H38A C38 H38C . . 109.5 no
H38B C38 H38C . . 109.5 no
C36 C39 H39A . . 109.5 no
C36 C39 H39B . . 109.5 no
H39A C39 H39B . . 109.5 no
C36 C39 H39C . . 109.5 no
H39A C39 H39C . . 109.5 no
H39B C39 H39C . . 109.5 no
C45 C40 C41 . . 117.5(4) no
C45 C40 C11 . . 122.7(4) no
C41 C40 C11 . . 119.8(3) no
C40 C41 C42 . . 121.3(4) no
C40 C41 H41 . . 118(3) no
C42 C41 H41 . . 121(3) no
C43 C42 C41 . . 121.5(4) no
C43 C42 H42 . . 124(3) no
C41 C42 H42 . . 114(3) no
C44 C43 C42 . . 116.9(4) no
C44 C43 C46 . . 122.1(4) no
C42 C43 C46 . . 121.0(4) no
C43 C44 C45 . . 122.3(4) no
C43 C44 H44 . . 122(3) no
C45 C44 H44 . . 116(3) no
C40 C45 C44 . . 120.5(4) no
C40 C45 H45 . . 120(3) no
C44 C45 H45 . . 120(3) no
C48 C46 C47 . . 109.6(6) no
C48 C46 C49 . . 108.3(5) no
C47 C46 C49 . . 107.0(5) no
C48 C46 C43 . . 111.1(4) no
C47 C46 C43 . . 108.6(4) no
C49 C46 C43 . . 112.1(4) no
C46 C47 H47A . . 109.5 no
C46 C47 H47B . . 109.5 no
H47A C47 H47B . . 109.5 no
C46 C47 H47C . . 109.5 no
H47A C47 H47C . . 109.5 no
H47B C47 H47C . . 109.5 no
C46 C48 H48A . . 109.5 no
C46 C48 H48B . . 109.5 no
H48A C48 H48B . . 109.5 no
C46 C48 H48C . . 109.5 no
H48A C48 H48C . . 109.5 no
H48B C48 H48C . . 109.5 no
C46 C49 H49A . . 109.5 no
C46 C49 H49B . . 109.5 no
H49A C49 H49B . . 109.5 no
C46 C49 H49C . . 109.5 no
H49A C49 H49C . . 109.5 no
H49B C49 H49C . . 109.5 no
C51 C50 C55 . . 118.4(5) no
C51 C50 C12 . . 124.2(4) no
C55 C50 C12 . . 117.3(4) no
C50 C51 C52 . . 119.8(6) no
C50 C51 H51 . . 119(3) no
C52 C51 H51 . . 121(3) no
C53 C52 C51 . . 120.8(6) no
C53 C52 H52 . . 123(3) no
C51 C52 H52 . . 117(4) no
C52 C53 C54 . . 120.0(6) no
C52 C53 H53 . . 119(3) no
C54 C53 H53 . . 121(3) no
C53 C54 C55 . . 119.8(6) no
C53 C54 H54 . . 121(3) no
C55 C54 H54 . . 119(3) no
C54 C55 C50 . . 121.2(6) no
C54 C55 H55 . . 120(3) no
C50 C55 H55 . . 118(3) no

loop_
_geom_bond_atom_site_label_1
_geom_bond_atom_site_label_2
_geom_bond_site_symmetry_2
_geom_bond_distance
_geom_bond_publ_flag
C1 C3 . 1.348(6) no
C1 C2 . 1.408(6) no
C1 H1 . 0.97(4) no
C2 C4 . 1.355(6) no
C2 H2 . 1.02(4) no
C3 C5 . 1.439(5) no
C3 H3 . 1.02(4) no
C4 C6 . 1.441(5) no
C4 H4 . 1.01(4) no
C5 C7 . 1.406(5) no
C5 C6 . 1.437(5) no
C6 C8 . 1.402(5) no
C7 C9 . 1.428(5) no
C7 C20 . 1.495(5) no
C8 C10 . 1.431(5) no
C8 C30 . 1.498(5) no
C9 C11 . 1.425(5) no
C9 C10 . 1.443(5) no
C10 C12 . 1.422(5) no
C11 C13 . 1.392(5) no
C11 C40 . 1.499(5) no
C12 C14 . 1.402(5) no
C12 C50 . 1.491(5) no
C13 C14 . 1.442(5) no
C13 C15 . 1.442(5) no
C14 C16 . 1.427(6) no
C15 C17 . 1.346(6) no
C15 H15 . 1.01(4) no
C16 C18 . 1.353(6) no
C16 H16 . 0.99(4) no
C17 C18 . 1.412(7) no
C17 H17 . 1.04(4) no
C18 H18 . 0.92(4) no
C20 C21 . 1.385(6) no
C20 C25 . 1.391(6) no
C21 C22 . 1.397(8) no
C21 H21 . 1.00(5) no
C22 C23 . 1.373(11) no
C22 H22 . 0.93(5) no
C23 C24 . 1.344(11) no
C23 H23 . 1.00(5) no
C24 C25 . 1.392(8) no
C24 H24 . 1.00(5) no
C25 H25 . 1.03(5) no
C30 C35 . 1.384(5) no
C30 C31 . 1.388(5) no
C31 C32 . 1.381(5) no
C31 H31 . 0.99(4) no
C32 C33 . 1.387(6) no
C32 H32 . 0.97(4) no
C33 C34 . 1.378(6) no
C33 C36 . 1.539(6) no
C34 C35 . 1.392(6) no
C34 H34 . 0.98(4) no
C35 H35 . 0.97(4) no
C36 C37 . 1.464(7) no
C36 C39 . 1.498(8) no
C36 C38 . 1.508(7) no
C37 H37A . 0.9600 no
C37 H37B . 0.9600 no
C37 H37C . 0.9600 no
C38 H38A . 0.9600 no
C38 H38B . 0.9600 no
C38 H38C . 0.9600 no
C39 H39A . 0.9600 no
C39 H39B . 0.9600 no
C39 H39C . 0.9600 no
C40 C45 . 1.384(5) no
C40 C41 . 1.384(5) no
C41 C42 . 1.386(6) no
C41 H41 . 0.98(4) no
C42 C43 . 1.385(6) no
C42 H42 . 0.98(4) no
C43 C44 . 1.373(6) no
C43 C46 . 1.528(6) no
C44 C45 . 1.392(6) no
C44 H44 . 0.95(4) no
C45 H45 . 1.00(4) no
C46 C48 . 1.504(7) no
C46 C47 . 1.519(7) no
C46 C49 . 1.528(7) no
C47 H47A . 0.9600 no
C47 H47B . 0.9600 no
C47 H47C . 0.9600 no
C48 H48A . 0.9600 no
C48 H48B . 0.9600 no
C48 H48C . 0.9600 no
C49 H49A . 0.9600 no
C49 H49B . 0.9600 no
C49 H49C . 0.9600 no
C50 C51 . 1.386(6) no
C50 C55 . 1.401(6) no
C51 C52 . 1.395(8) no
C51 H51 . 1.00(5) no
C52 C53 . 1.374(9) no
C52 H52 . 0.92(5) no
C53 C54 . 1.373(9) no
C53 H53 . 1.02(5) no
C54 C55 . 1.379(7) no
C54 H54 . 1.04(5) no
C55 H55 . 1.06(5) no
